data_7218832
loop_
_publ_author_name
'Chen, Ying-Hsuan'
'Peng, Kai-En'
'Lee, Gene-Hsiang'
'Peng, Shie-Ming'
'Chiu, Ching-Wen'

_publ_section_title
;
 Symmetrical non-chelating poly-N-heterocyclic carbenes
;
_journal_issue 107
_journal_name_full 'RSC Adv.'
_journal_page_first 62789
_journal_paper_doi 10.1039/C4RA12597E
_journal_volume 4
_journal_year 2014
_chemical_formula_sum 'C19 H18 I N3 O2'
_chemical_formula_weight 447.26
_chemical_name_systematic '[5]I'
_space_group_IT_number 14
_symmetry_cell_setting monoclinic
_symmetry_space_group_name_Hall '-P 2ybc'
_symmetry_space_group_name_H-M 'P 1 21/c 1'
_atom_sites_solution_hydrogens geom
_atom_sites_solution_primary direct
_atom_sites_solution_secondary difmap
_audit_creation_method SHELXL-97
_cell_angle_alpha 90.00
_cell_angle_beta 100.356(2)
_cell_angle_gamma 90.00
_cell_formula_units_Z 4
_cell_length_a 14.4332(10)
_cell_length_b 8.5362(6)
_cell_length_c 15.4137(11)
_cell_measurement_reflns_used 4801
_cell_measurement_temperature 150(2)
_cell_measurement_theta_max 27.32
_cell_measurement_theta_min 2.69
_cell_volume 1868.1(2)
_computing_cell_refinement 'Bruker SAINT'
_computing_data_collection 'Bruker SMART'
_computing_data_reduction 'Bruker SAINT'
_computing_molecular_graphics 'Bruker SHELXTL'
_computing_publication_material 'Bruker SHELXTL'
_computing_structure_refinement 'SHELXL-97 (Sheldrick, 1997)'
_computing_structure_solution 'SHELXS-97 (Sheldrick, 1990)'
_diffrn_ambient_temperature 150(2)
_diffrn_measured_fraction_theta_full 1.000
_diffrn_measured_fraction_theta_max 1.000
_diffrn_measurement_device_type 'BRUKER SMART APEXCCD area detector'
_diffrn_measurement_method 'omega scans'
_diffrn_radiation_monochromator graphite
_diffrn_radiation_source 'fine-focus sealed tube'
_diffrn_radiation_type MoK\a
_diffrn_radiation_wavelength 0.71073
_diffrn_reflns_av_R_equivalents 0.0357
_diffrn_reflns_av_sigmaI/netI 0.0351
_diffrn_reflns_limit_h_max 16
_diffrn_reflns_limit_h_min -18
_diffrn_reflns_limit_k_max 11
_diffrn_reflns_limit_k_min -11
_diffrn_reflns_limit_l_max 20
_diffrn_reflns_limit_l_min -17
_diffrn_reflns_number 13991
_diffrn_reflns_theta_full 27.50
_diffrn_reflns_theta_max 27.50
_diffrn_reflns_theta_min 1.43
_exptl_absorpt_coefficient_mu 1.731
_exptl_absorpt_correction_T_max 0.8063
_exptl_absorpt_correction_T_min 0.6715
_exptl_absorpt_correction_type multi-scan
_exptl_crystal_colour colorless
_exptl_crystal_density_diffrn 1.590
_exptl_crystal_density_meas ?
_exptl_crystal_density_method 'not measured'
_exptl_crystal_description plate
_exptl_crystal_F_000 888
_exptl_crystal_recrystallization_method 'Re-crystallisation from solvent: acetonitrile, ether'
_exptl_crystal_size_max 0.25
_exptl_crystal_size_mid 0.25
_exptl_crystal_size_min 0.13
_refine_diff_density_max 1.229
_refine_diff_density_min -0.948
_refine_diff_density_rms 0.119
_refine_ls_extinction_method none
_refine_ls_goodness_of_fit_ref 1.216
_refine_ls_hydrogen_treatment constr
_refine_ls_matrix_type full
_refine_ls_number_parameters 228
_refine_ls_number_reflns 4273
_refine_ls_number_restraints 0
_refine_ls_restrained_S_all 1.216
_refine_ls_R_factor_all 0.0473
_refine_ls_R_factor_gt 0.0396
_refine_ls_shift/su_max 0.003
_refine_ls_shift/su_mean 0.000
_refine_ls_structure_factor_coef Fsqd
_refine_ls_weighting_details 'calc w=1/[\s^2^(Fo^2^)+(0.0520P)^2^+0.2929P] where P=(Fo^2^+2Fc^2^)/3'
_refine_ls_weighting_scheme calc
_refine_ls_wR_factor_gt 0.0955
_refine_ls_wR_factor_ref 0.1068
_reflns_number_gt 3781
_reflns_number_total 4273
_reflns_threshold_expression >2sigma(I)
_cod_data_source_file c4ra12597e2.cif
_cod_data_source_block ic16325
_cod_depositor_comments
;
The following automatic conversions were performed:

'_symmetry_cell_setting' value 'Monoclinic' changed to 'monoclinic'
according to
/usr/data/users/saulius/crontab/automatic-downloads/rss-feeds/RSC/lib/dictionaries/cif_core.dic
dictionary named 'cif_core.dic' version 2.4.2 from 2011-04-26.

Automatic conversion script
Id: cif_fix_values 2827 2014-09-09 07:05:25Z andrius 

The following automatic conversions were performed:

'_exptl_crystal_density_meas' value 'not_measured' was changed to '?'
- the value is perceived as not measured.

Automatic conversion script
Id: cif_fix_values 3008 2015-01-20 13:52:24Z robertas 
;
_cod_original_sg_symbol_H-M P2(1)/c
_cod_database_code 7218832

loop_
_symmetry_equiv_pos_as_xyz
'x, y, z'
'-x, y+1/2, -z+1/2'
'-x, -y, -z'
'x, -y-1/2, z-1/2'

loop_
_atom_site_label
_atom_site_type_symbol
_atom_site_fract_x
_atom_site_fract_y
_atom_site_fract_z
_atom_site_U_iso_or_equiv
_atom_site_adp_type
_atom_site_occupancy
_atom_site_symmetry_multiplicity
_atom_site_calc_flag
_atom_site_refinement_flags
I1 I 0.554862(17) 1.31374(3) 1.177630(15) 0.02909(10) Uani 1 1 d .
O1 O 0.16270(18) 0.4254(3) 0.86239(19) 0.0355(6) Uani 1 1 d .
O2 O -0.0350(2) 0.8130(3) 0.9249(2) 0.0448(8) Uani 1 1 d .
N1 N 0.4100(2) 0.8337(3) 1.07732(19) 0.0230(6) Uani 1 1 d .
N2 N 0.3147(2) 1.0165(3) 1.10739(18) 0.0226(6) Uani 1 1 d .
N3 N 0.0439(2) 0.5992(3) 0.8802(2) 0.0274(7) Uani 1 1 d .
C1 C 0.4036(2) 0.9663(4) 1.1207(2) 0.0233(7) Uani 1 1 d .
H1 H 0.4551 1.0182 1.1563 0.028 Uiso 1 1 calc R
C2 C 0.3207(3) 0.7904(4) 1.0355(2) 0.0221(7) Uani 1 1 d .
C3 C 0.2890(2) 0.6597(4) 0.9843(2) 0.0218(7) Uani 1 1 d .
H3 H 0.3298 0.5783 0.9722 0.026 Uiso 1 1 calc R
C4 C 0.1937(3) 0.6593(4) 0.9528(2) 0.0239(7) Uani 1 1 d .
C5 C 0.1332(2) 0.7790(4) 0.9701(2) 0.0239(7) Uani 1 1 d .
C6 C 0.1633(2) 0.9086(4) 1.0209(2) 0.0256(7) Uani 1 1 d .
H6 H 0.1220 0.9897 1.0323 0.031 Uiso 1 1 calc R
C7 C 0.2596(2) 0.9096(4) 1.0540(2) 0.0227(7) Uani 1 1 d .
C8 C 0.1370(3) 0.5426(4) 0.8942(2) 0.0268(7) Uani 1 1 d .
C9 C 0.0370(3) 0.7405(5) 0.9248(2) 0.0320(8) Uani 1 1 d .
C10 C -0.0352(3) 0.5262(5) 0.8259(2) 0.0299(8) Uani 1 1 d .
C11 C -0.0569(3) 0.3728(5) 0.8406(3) 0.0381(10) Uani 1 1 d .
H11 H -0.0183 0.3130 0.8850 0.046 Uiso 1 1 calc R
C12 C -0.1365(4) 0.3066(5) 0.7891(3) 0.0484(13) Uani 1 1 d .
H12 H -0.1517 0.2000 0.7974 0.058 Uiso 1 1 calc R
C13 C -0.1934(3) 0.3953(7) 0.7261(3) 0.0500(12) Uani 1 1 d .
H13 H -0.2486 0.3502 0.6924 0.060 Uiso 1 1 calc R
C14 C -0.1708(3) 0.5489(6) 0.7117(3) 0.0450(11) Uani 1 1 d .
H14 H -0.2097 0.6091 0.6677 0.054 Uiso 1 1 calc R
C15 C -0.0912(3) 0.6147(5) 0.7616(3) 0.0370(9) Uani 1 1 d .
H15 H -0.0749 0.7203 0.7518 0.044 Uiso 1 1 calc R
C16 C 0.4945(3) 0.7328(4) 1.0833(2) 0.0281(8) Uani 1 1 d .
H16A H 0.4942 0.6822 1.0255 0.034 Uiso 1 1 calc R
H16B H 0.4917 0.6491 1.1272 0.034 Uiso 1 1 calc R
C17 C 0.5852(3) 0.8233(5) 1.1094(3) 0.0364(9) Uani 1 1 d .
H17A H 0.5856 0.9124 1.0695 0.055 Uiso 1 1 calc R
H17B H 0.6387 0.7546 1.1058 0.055 Uiso 1 1 calc R
H17C H 0.5899 0.8614 1.1700 0.055 Uiso 1 1 calc R
C18 C 0.2811(3) 1.1586(4) 1.1474(3) 0.0292(8) Uani 1 1 d .
H18A H 0.3276 1.1889 1.2000 0.035 Uiso 1 1 calc R
H18B H 0.2208 1.1352 1.1668 0.035 Uiso 1 1 calc R
C19 C 0.2671(3) 1.2935(4) 1.0828(3) 0.0387(10) Uani 1 1 d .
H19A H 0.3269 1.3178 1.0642 0.058 Uiso 1 1 calc R
H19B H 0.2451 1.3856 1.1112 0.058 Uiso 1 1 calc R
H19C H 0.2201 1.2644 1.0312 0.058 Uiso 1 1 calc R

loop_
_atom_site_aniso_label
_atom_site_aniso_U_11
_atom_site_aniso_U_22
_atom_site_aniso_U_33
_atom_site_aniso_U_23
_atom_site_aniso_U_13
_atom_site_aniso_U_12
I1 0.03057(16) 0.02898(15) 0.02879(16) -0.00205(9) 0.00824(11) -0.00066(9)
O1 0.0300(15) 0.0298(13) 0.0439(16) -0.0114(12) -0.0011(12) 0.0014(11)
O2 0.0214(15) 0.0543(19) 0.056(2) -0.0215(14) 0.0008(14) 0.0042(12)
N1 0.0231(15) 0.0250(14) 0.0193(15) 0.0019(11) -0.0004(12) 0.0011(11)
N2 0.0243(15) 0.0229(13) 0.0194(14) -0.0005(11) 0.0010(12) 0.0007(11)
N3 0.0185(15) 0.0322(16) 0.0307(16) -0.0045(13) 0.0021(13) -0.0028(12)
C1 0.0235(18) 0.0260(16) 0.0190(16) 0.0020(13) 0.0001(13) 0.0014(13)
C2 0.0206(17) 0.0253(16) 0.0201(17) 0.0017(12) 0.0031(14) 0.0014(13)
C3 0.0235(18) 0.0214(15) 0.0202(17) -0.0012(12) 0.0032(14) 0.0021(13)
C4 0.0242(18) 0.0238(16) 0.0238(18) -0.0010(13) 0.0046(14) -0.0001(13)
C5 0.0189(17) 0.0301(17) 0.0231(18) 0.0000(14) 0.0047(14) 0.0010(13)
C6 0.0198(17) 0.0308(17) 0.0266(18) -0.0016(14) 0.0047(14) 0.0044(14)
C7 0.0258(18) 0.0211(15) 0.0207(16) -0.0004(12) 0.0031(14) 0.0016(13)
C8 0.0271(19) 0.0285(17) 0.0237(18) -0.0002(14) 0.0015(15) -0.0017(14)
C9 0.022(2) 0.043(2) 0.031(2) -0.0050(17) 0.0040(16) -0.0047(16)
C10 0.0186(18) 0.042(2) 0.030(2) -0.0088(15) 0.0069(15) -0.0089(15)
C11 0.045(3) 0.046(2) 0.025(2) -0.0024(17) 0.0103(18) -0.0101(19)
C12 0.051(3) 0.054(3) 0.046(3) -0.015(2) 0.026(2) -0.029(2)
C13 0.030(2) 0.082(4) 0.040(3) -0.021(2) 0.011(2) -0.017(2)
C14 0.029(2) 0.065(3) 0.039(2) -0.011(2) 0.0002(18) -0.001(2)
C15 0.025(2) 0.047(2) 0.039(2) -0.0064(18) 0.0034(17) -0.0007(17)
C16 0.0207(19) 0.0318(18) 0.0290(19) -0.0031(15) -0.0032(15) 0.0071(14)
C17 0.022(2) 0.046(2) 0.039(2) -0.0023(17) -0.0002(17) 0.0032(16)
C18 0.031(2) 0.0264(17) 0.030(2) -0.0070(14) 0.0058(16) 0.0030(14)
C19 0.042(3) 0.0262(18) 0.048(3) 0.0019(17) 0.009(2) 0.0065(16)

loop_
_atom_type_symbol
_atom_type_description
_atom_type_scat_dispersion_real
_atom_type_scat_dispersion_imag
_atom_type_scat_source
C C 0.0033 0.0016 'International Tables Vol C Tables 4.2.6.8 and 6.1.1.4'
H H 0.0000 0.0000 'International Tables Vol C Tables 4.2.6.8 and 6.1.1.4'
N N 0.0061 0.0033 'International Tables Vol C Tables 4.2.6.8 and 6.1.1.4'
O O 0.0106 0.0060 'International Tables Vol C Tables 4.2.6.8 and 6.1.1.4'
I I -0.4742 1.8119 'International Tables Vol C Tables 4.2.6.8 and 6.1.1.4'

loop_
_geom_angle_atom_site_label_1
_geom_angle_atom_site_label_2
_geom_angle_atom_site_label_3
_geom_angle
C1 N1 C2 108.6(3)
C1 N1 C16 126.6(3)
C2 N1 C16 124.1(3)
C1 N2 C7 108.3(3)
C1 N2 C18 125.2(3)
C7 N2 C18 126.4(3)
C9 N3 C8 111.8(3)
C9 N3 C10 122.8(3)
C8 N3 C10 125.4(3)
N1 C1 N2 110.4(3)
N1 C2 C3 131.3(3)
N1 C2 C7 106.1(3)
C3 C2 C7 122.6(3)
C4 C3 C2 114.0(3)
C3 C4 C5 123.3(3)
C3 C4 C8 128.5(3)
C5 C4 C8 108.1(3)
C6 C5 C4 123.4(3)
C6 C5 C9 128.3(3)
C4 C5 C9 108.3(3)
C5 C6 C7 113.8(3)
N2 C7 C6 130.7(3)
N2 C7 C2 106.5(3)
C6 C7 C2 122.8(3)
O1 C8 N3 125.4(3)
O1 C8 C4 129.0(3)
N3 C8 C4 105.6(3)
O2 C9 N3 125.3(3)
O2 C9 C5 128.4(4)
N3 C9 C5 106.3(3)
C11 C10 C15 121.1(4)
C11 C10 N3 120.0(4)
C15 C10 N3 118.8(4)
C10 C11 C12 118.8(4)
C13 C12 C11 120.3(4)
C14 C13 C12 120.4(4)
C13 C14 C15 119.7(4)
C14 C15 C10 119.7(4)
N1 C16 C17 112.5(3)
N2 C18 C19 111.4(3)

loop_
_geom_bond_atom_site_label_1
_geom_bond_atom_site_label_2
_geom_bond_distance
O1 C8 1.201(4)
O2 C9 1.210(5)
N1 C1 1.326(4)
N1 C2 1.384(5)
N1 C16 1.482(5)
N2 C1 1.334(4)
N2 C7 1.381(4)
N2 C18 1.480(4)
N3 C9 1.400(5)
N3 C8 1.407(5)
N3 C10 1.432(4)
C2 C3 1.395(5)
C2 C7 1.408(5)
C3 C4 1.375(5)
C4 C5 1.399(5)
C4 C8 1.487(5)
C5 C6 1.380(5)
C5 C9 1.475(5)
C6 C7 1.393(5)
C10 C11 1.375(6)
C10 C15 1.386(6)
C11 C12 1.393(6)
C12 C13 1.380(7)
C13 C14 1.379(7)
C14 C15 1.381(6)
C16 C17 1.510(5)
C18 C19 1.511(5)
